data_4102066
loop_
_publ_author_name
'Phoebe K. Allan'
'Bo Xiao'
'Simon J. Teat'
'Jason W. Knight'
'Russell E. Morris'

_publ_section_title
;
 In Situ Single-Crystal Diffraction Studies of the Structural Transition
 of Metal-Organic Framework Copper 5-Sulfoisophthalate, Cu-SIP-3
;
_journal_name_full 'Journal of the American Chemical Society'
_journal_page_first 3605
_journal_page_last 3611
_journal_paper_doi 10.1021/ja910600b
_journal_volume 132
_journal_year 2010
_chemical_formula_sum 'C8 H4 Cu2 O11 S'
_chemical_formula_weight 434.27
_chemical_name_systematic
;
 ?
;
_space_group_IT_number 14
_symmetry_cell_setting monoclinic
_symmetry_space_group_name_Hall '-P 2yn'
_symmetry_space_group_name_H-M 'P 1 21/n 1'
_atom_sites_solution_hydrogens geom
_atom_sites_solution_primary direct
_atom_sites_solution_secondary difmap
_audit_creation_method SHELXL-97
_audit_update_record
;
2009-11-02 # Formatted by publCIF
;
_cell_angle_alpha 90.00
_cell_angle_beta 94.645(8)
_cell_angle_gamma 90.00
_cell_formula_units_Z 4
_cell_length_a 7.310(5)
_cell_length_b 18.280(11)
_cell_length_c 10.145(6)
_cell_measurement_reflns_used 13687
_cell_measurement_temperature 210(2)
_cell_measurement_theta_max 33.9
_cell_measurement_theta_min 3.6
_cell_volume 1351.2(15)
_computing_cell_refinement 'SAINT (Bruker, 2006)'
_computing_data_collection 'APEXII (Bruker, 2006)'
_computing_data_reduction 'SAINT (Bruker, 2006)'
_computing_molecular_graphics 'Diamond 2.1a (Brandenberg, 1999)'
_computing_publication_material 'SHELX97 (Sheldrick, 2008)'
_computing_structure_refinement 'SHELXL-97 (Sheldrick, 1997)'
_computing_structure_solution 'SIR97 (Altomare <i> et. al. </i>, 1999)'
_diffrn_ambient_temperature 210(2)
_diffrn_detector_area_resol_mean -
_diffrn_measured_fraction_theta_full 0.977
_diffrn_measured_fraction_theta_max 0.977
_diffrn_measurement_device_type 'Bruker AXS APEXII'
_diffrn_measurement_method /w
_diffrn_radiation_monochromator Si(111)
_diffrn_radiation_source '11.3.1 ALS, LBNL. CA'
_diffrn_radiation_type synchrotron
_diffrn_radiation_wavelength 0.77749
_diffrn_reflns_av_R_equivalents 0.0456
_diffrn_reflns_av_sigmaI/netI 0.0463
_diffrn_reflns_limit_h_max 10
_diffrn_reflns_limit_h_min -10
_diffrn_reflns_limit_k_max 25
_diffrn_reflns_limit_k_min -26
_diffrn_reflns_limit_l_max 14
_diffrn_reflns_limit_l_min -14
_diffrn_reflns_number 13687
_diffrn_reflns_theta_full 33.87
_diffrn_reflns_theta_max 33.87
_diffrn_reflns_theta_min 3.62
_diffrn_standards_decay_% -
_diffrn_standards_interval_count -
_diffrn_standards_interval_time -
_diffrn_standards_number -
_exptl_absorpt_coefficient_mu 3.358
_exptl_absorpt_correction_type multi-scan
_exptl_crystal_colour blue
_exptl_crystal_density_diffrn 2.135
_exptl_crystal_density_method 'not measured'
_exptl_crystal_description 'Block, well formed'
_exptl_crystal_F_000 852
_exptl_crystal_size_max 0.1
_exptl_crystal_size_mid 0.06
_exptl_crystal_size_min 0.04
_refine_diff_density_max 1.069
_refine_diff_density_min -0.939
_refine_diff_density_rms 0.223
_refine_ls_extinction_method none
_refine_ls_goodness_of_fit_ref 1.094
_refine_ls_hydrogen_treatment constr
_refine_ls_matrix_type full
_refine_ls_number_parameters 199
_refine_ls_number_reflns 4081
_refine_ls_number_restraints 0
_refine_ls_restrained_S_all 1.094
_refine_ls_R_factor_all 0.0467
_refine_ls_R_factor_gt 0.0432
_refine_ls_shift/su_max 0.002
_refine_ls_shift/su_mean 0.000
_refine_ls_structure_factor_coef Fsqd
_refine_ls_weighting_details 'calc w=1/[\s^2^(Fo^2^)+(0.1000P)^2^+0.0000P] where P=(Fo^2^+2Fc^2^)/3'
_refine_ls_weighting_scheme calc
_refine_ls_wR_factor_gt 0.1415
_refine_ls_wR_factor_ref 0.1452
_reflns_number_gt 3585
_reflns_number_total 4081
_reflns_threshold_expression >2sigma(I)
_cod_data_source_file ja910600b_210K.cif
_cod_data_source_block test
_cod_original_cell_volume 1351.1(14)
_cod_original_formula_sum 'C8 H4 Cu2 S O11'
_cod_database_code 4102066

loop_
_symmetry_equiv_pos_as_xyz
'x, y, z'
'-x+1/2, y+1/2, -z+1/2'
'-x, -y, -z'
'x-1/2, -y-1/2, z-1/2'

loop_
_atom_site_label
_atom_site_type_symbol
_atom_site_fract_x
_atom_site_fract_y
_atom_site_fract_z
_atom_site_U_iso_or_equiv
_atom_site_adp_type
_atom_site_occupancy
_atom_site_symmetry_multiplicity
_atom_site_calc_flag
_atom_site_refinement_flags
_atom_site_disorder_assembly
_atom_site_disorder_group
Cu1 Cu 0.13354(5) 0.093130(18) 0.78250(3) 0.01587(12) Uani 1 1 d . . .
Cu2 Cu -0.04992(4) 0.068483(17) 1.06520(3) 0.01399(12) Uani 1 1 d . . .
S3 S 0.11509(9) 0.43380(4) 1.30567(7) 0.01615(16) Uani 1 1 d . . .
O1 O 0.0455(3) 0.16753(11) 1.08433(19) 0.0204(4) Uani 1 1 d . . .
O2 O 0.1314(3) 0.03503(10) 0.94584(18) 0.0140(4) Uani 1 1 d . . .
O3 O 0.1616(3) 0.01044(11) 0.6657(2) 0.0229(4) Uani 1 1 d . . .
O4 O 0.1159(3) 0.18504(11) 0.8739(2) 0.0227(4) Uani 1 1 d . . .
O5 O 0.1116(4) 0.51262(14) 1.2934(3) 0.0350(6) Uani 1 1 d . . .
O6 O -0.2003(3) 0.09050(11) 1.2064(2) 0.0218(4) Uani 1 1 d . . .
O7 O -0.2209(3) 0.09378(15) 0.8799(3) 0.0325(6) Uani 1 1 d . . .
O8 O -0.0486(3) 0.40307(13) 1.3572(2) 0.0255(5) Uani 1 1 d . . .
C1 C 0.1298(4) 0.39509(14) 1.1470(3) 0.0156(5) Uani 1 1 d . . .
C2 C 0.2202(4) 0.40307(14) 0.9252(3) 0.0168(5) Uani 1 1 d . . .
C3 C 0.1886(4) 0.32826(14) 0.9107(3) 0.0178(5) Uani 1 1 d . . .
H3 H 0.2106 0.3056 0.8313 0.021 Uiso 1 1 calc R . .
C4 C 0.1250(4) 0.28665(14) 1.0122(3) 0.0159(5) Uani 1 1 d . . .
C5 C 0.0928(4) 0.20668(14) 0.9892(2) 0.0155(5) Uani 1 1 d . . .
C6 C 0.0943(4) 0.32012(14) 1.1322(3) 0.0166(5) Uani 1 1 d . . .
H6 H 0.0511 0.2931 1.2010 0.020 Uiso 1 1 calc R . .
C7 C 0.1911(4) 0.43694(14) 1.0459(3) 0.0168(5) Uani 1 1 d . . .
H7 H 0.2127 0.4867 1.0576 0.020 Uiso 1 1 calc R . .
C8 C 0.2089(4) -0.05506(15) 0.6865(3) 0.0158(5) Uani 1 1 d . . .
O9W O 0.1113(4) 0.15205(13) 0.6201(2) 0.0299(5) Uani 1 1 d . . .
O10W O 0.0388(5) 0.29870(16) 0.5824(3) 0.0483(8) Uani 1 1 d . . .
O11W O 0.2057(5) 0.1270(2) 0.3595(3) 0.0510(8) Uani 1 1 d . . .

loop_
_atom_site_aniso_label
_atom_site_aniso_U_11
_atom_site_aniso_U_22
_atom_site_aniso_U_33
_atom_site_aniso_U_23
_atom_site_aniso_U_13
_atom_site_aniso_U_12
Cu1 0.0269(2) 0.00870(19) 0.01277(19) -0.00060(10) 0.00618(13) 0.00121(11)
Cu2 0.0220(2) 0.00819(18) 0.01275(19) -0.00048(10) 0.00734(13) -0.00124(10)
S3 0.0198(3) 0.0150(3) 0.0140(3) -0.0039(2) 0.0036(2) -0.0002(2)
O1 0.0367(11) 0.0106(9) 0.0150(9) -0.0015(7) 0.0079(8) -0.0064(8)
O2 0.0183(9) 0.0089(8) 0.0153(8) 0.0010(6) 0.0048(6) 0.0002(6)
O3 0.0407(12) 0.0120(9) 0.0167(9) -0.0018(7) 0.0064(8) 0.0055(8)
O4 0.0420(12) 0.0095(9) 0.0184(9) -0.0038(7) 0.0128(8) -0.0035(8)
O5 0.0606(17) 0.0163(11) 0.0294(12) -0.0063(9) 0.0119(12) -0.0025(10)
O6 0.0338(11) 0.0152(10) 0.0184(10) 0.0007(7) 0.0148(8) 0.0039(8)
O7 0.0275(12) 0.0406(15) 0.0275(12) 0.0139(10) -0.0097(9) -0.0085(10)
O8 0.0247(11) 0.0341(13) 0.0189(10) -0.0028(8) 0.0083(8) -0.0012(8)
C1 0.0215(12) 0.0120(11) 0.0138(11) -0.0035(9) 0.0045(9) -0.0010(9)
C2 0.0243(13) 0.0113(12) 0.0156(12) 0.0014(8) 0.0074(9) -0.0008(9)
C3 0.0273(13) 0.0123(12) 0.0150(11) 0.0009(9) 0.0090(9) -0.0012(9)
C4 0.0252(12) 0.0083(10) 0.0151(11) -0.0007(8) 0.0073(9) -0.0024(9)
C5 0.0242(12) 0.0090(11) 0.0142(11) -0.0011(8) 0.0063(9) -0.0011(9)
C6 0.0273(13) 0.0106(11) 0.0130(11) -0.0021(8) 0.0081(9) -0.0034(9)
C7 0.0265(13) 0.0090(11) 0.0158(11) -0.0007(8) 0.0072(9) -0.0019(9)
C8 0.0223(12) 0.0109(11) 0.0152(11) -0.0026(9) 0.0077(9) 0.0014(9)
O9W 0.0557(15) 0.0196(11) 0.0149(9) 0.0017(8) 0.0061(9) 0.0066(10)
O10W 0.072(2) 0.0255(14) 0.0440(16) 0.0110(12) -0.0140(15) -0.0118(13)
O11W 0.0632(19) 0.061(2) 0.0292(14) 0.0046(14) 0.0073(13) 0.0129(16)

loop_
_atom_type_symbol
_atom_type_description
_atom_type_scat_dispersion_real
_atom_type_scat_dispersion_imag
_atom_type_scat_source
C C 0.0033 0.0016 'International Tables Vol C Tables 4.2.6.8 and 6.1.1.4'
H H 0.0000 0.0000 'International Tables Vol C Tables 4.2.6.8 and 6.1.1.4'
O O 0.0106 0.0060 'International Tables Vol C Tables 4.2.6.8 and 6.1.1.4'
S S 0.1246 0.1234 'International Tables Vol C Tables 4.2.6.8 and 6.1.1.4'
Cu Cu 0.3201 1.2651 'International Tables Vol C Tables 4.2.6.8 and 6.1.1.4'

loop_
_geom_angle_atom_site_label_1
_geom_angle_atom_site_label_2
_geom_angle_atom_site_label_3
_geom_angle
_geom_angle_site_symmetry_1
_geom_angle_site_symmetry_3
_geom_angle_publ_flag
O4 Cu1 O3 170.46(9) . . ?
O4 Cu1 O9W 85.50(10) . . ?
O3 Cu1 O9W 85.44(10) . . ?
O4 Cu1 O2 93.43(9) . . ?
O3 Cu1 O2 95.86(10) . . ?
O9W Cu1 O2 174.75(9) . . ?
O4 Cu1 O8 85.61(9) . 4_665 ?
O3 Cu1 O8 93.90(9) . 4_665 ?
O9W Cu1 O8 105.24(10) . 4_665 ?
O2 Cu1 O8 79.78(8) . 4_665 ?
O6 Cu2 O1 87.29(9) . . ?
O6 Cu2 O2 169.19(9) . . ?
O1 Cu2 O2 95.57(9) . . ?
O6 Cu2 O2 93.14(9) . 3_557 ?
O1 Cu2 O2 175.79(8) . 3_557 ?
O2 Cu2 O2 83.26(8) . 3_557 ?
O6 Cu2 O7 105.74(11) . . ?
O1 Cu2 O7 93.63(9) . . ?
O2 Cu2 O7 84.53(10) . . ?
O2 Cu2 O7 90.29(9) 3_557 . ?
O6 Cu2 Cu2 133.67(7) . 3_557 ?
O1 Cu2 Cu2 137.32(7) . 3_557 ?
O2 Cu2 Cu2 41.89(6) . 3_557 ?
O2 Cu2 Cu2 41.37(6) 3_557 3_557 ?
O7 Cu2 Cu2 86.56(8) . 3_557 ?
O5 S3 O7 113.46(16) . 4_666 ?
O5 S3 O8 113.95(15) . . ?
O7 S3 O8 110.32(16) 4_666 . ?
O5 S3 C1 108.79(14) . . ?
O7 S3 C1 102.97(14) 4_666 . ?
O8 S3 C1 106.51(13) . . ?
C5 O1 Cu2 124.45(17) . . ?
Cu2 O2 Cu1 113.74(10) . . ?
Cu2 O2 Cu2 96.74(8) . 3_557 ?
Cu1 O2 Cu2 119.32(10) . 3_557 ?
C8 O3 Cu1 132.77(19) . . ?
C5 O4 Cu1 137.72(19) . . ?
C8 O6 Cu2 127.05(19) 3_557 . ?
S3 O7 Cu2 138.66(15) 4_565 . ?
S3 O8 Cu1 133.01(15) . 4_566 ?
C7 C1 C6 122.0(2) . . ?
C7 C1 S3 120.1(2) . . ?
C6 C1 S3 117.7(2) . . ?
C3 C2 C7 119.4(2) . . ?
C3 C2 C8 119.2(2) . 2_556 ?
C7 C2 C8 121.5(2) . 2_556 ?
C4 C3 C2 121.4(2) . . ?
C3 C4 C6 119.5(2) . . ?
C3 C4 C5 118.4(2) . . ?
C6 C4 C5 122.0(2) . . ?
O4 C5 O1 126.4(2) . . ?
O4 C5 C4 114.9(2) . . ?
O1 C5 C4 118.7(2) . . ?
C4 C6 C1 118.7(2) . . ?
C1 C7 C2 119.0(2) . . ?
O3 C8 O6 126.6(2) . 3_557 ?
O3 C8 C2 117.8(2) . 2_546 ?
O6 C8 C2 115.5(2) 3_557 2_546 ?

loop_
_geom_bond_atom_site_label_1
_geom_bond_atom_site_label_2
_geom_bond_distance
_geom_bond_site_symmetry_2
_geom_bond_publ_flag
Cu1 O4 1.928(2) . ?
Cu1 O3 1.942(2) . ?
Cu1 O9W 1.964(2) . ?
Cu1 O2 1.969(2) . ?
Cu1 O8 2.386(3) 4_665 ?
Cu2 O6 1.918(2) . ?
Cu2 O1 1.944(2) . ?
Cu2 O2 1.964(2) . ?
Cu2 O2 1.984(2) 3_557 ?
Cu2 O7 2.220(3) . ?
Cu2 Cu2 2.9509(15) 3_557 ?
S3 O5 1.446(3) . ?
S3 O7 1.453(3) 4_666 ?
S3 O8 1.457(2) . ?
S3 C1 1.769(3) . ?
O1 C5 1.272(3) . ?
O2 Cu2 1.984(2) 3_557 ?
O3 C8 1.259(3) . ?
O4 C5 1.259(3) . ?
O6 C8 1.271(3) 3_557 ?
O7 S3 1.453(2) 4_565 ?
O8 Cu1 2.386(3) 4_566 ?
C1 C7 1.384(4) . ?
C1 C6 1.401(4) . ?
C2 C3 1.393(4) . ?
C2 C7 1.403(4) . ?
C2 C8 1.495(4) 2_556 ?
C3 C4 1.391(3) . ?
C4 C6 1.397(3) . ?
C4 C5 1.496(4) . ?
C8 O6 1.271(3) 3_557 ?
C8 C2 1.495(4) 2_546 ?
